data_1551766
loop_
_publ_author_name
'KAKUTA, Yoshihisa'
'KURUSHIMA, Michihiro'
'YOSHIOKA, Daisuke'
'MIKURIYA, Masahiro'

_publ_section_title
;
 Preparation and Crystal Structure of a Phenoxo-Bridged Dinuclear
 Copper(II) Complex with N-Salicylidene-2-hydroxy-5-bromobenzylamine
;
_journal_name_full 'X-ray Structure Analysis Online'
_journal_page_first 49
_journal_paper_doi 10.2116/xraystruct.26.49
_journal_volume 26
_journal_year 2010
_chemical_formula_sum 'C36 H44 Br2 Cu2 N2 O8 S4'
_chemical_formula_weight 1047.87
_space_group_IT_number 14
_space_group_name_Hall '-P 2yn'
_space_group_name_H-M_alt 'P 1 21/n 1'
_symmetry_cell_setting monoclinic
_symmetry_space_group_name_Hall '-P 2yn'
_symmetry_space_group_name_H-M 'P 1 21/n 1'
_atom_sites_solution_hydrogens geom
_atom_sites_solution_primary direct
_atom_sites_solution_secondary difmap
_audit_creation_method SHELXL-97
_cell_angle_alpha 90.00
_cell_angle_beta 111.547(3)
_cell_angle_gamma 90.00
_cell_formula_units_Z 2
_cell_length_a 16.994(3)
_cell_length_b 8.3932(16)
_cell_length_c 15.755(3)
_cell_measurement_temperature 90(2)
_cell_volume 2090.2(7)
_computing_cell_refinement 'Bruker SMART'
_computing_data_collection 'Bruker SMART'
_computing_data_reduction 'Bruker SAINT'
_computing_molecular_graphics 'Bruker SHELXL'
_computing_publication_material 'Bruker SHELXL'
_computing_structure_refinement 'SHELXL-97 (Sheldrick, 1997)'
_computing_structure_solution 'SHELXS-97 (Sheldrick, 1990)'
_diffrn_ambient_temperature 90(2)
_diffrn_measured_fraction_theta_full 0.997
_diffrn_measured_fraction_theta_max 0.907
_diffrn_measurement_device_type 'CCD area detector'
_diffrn_measurement_method 'psi and omega scans'
_diffrn_radiation_monochromator graphite
_diffrn_radiation_source 'fine-focus sealed tube'
_diffrn_radiation_type MoK\a
_diffrn_radiation_wavelength 0.71073
_diffrn_reflns_av_R_equivalents 0.0288
_diffrn_reflns_av_sigmaI/netI 0.0447
_diffrn_reflns_limit_h_max 22
_diffrn_reflns_limit_h_min -15
_diffrn_reflns_limit_k_max 9
_diffrn_reflns_limit_k_min -10
_diffrn_reflns_limit_l_max 20
_diffrn_reflns_limit_l_min -20
_diffrn_reflns_number 12136
_diffrn_reflns_theta_full 25.00
_diffrn_reflns_theta_max 28.41
_diffrn_reflns_theta_min 1.51
_exptl_absorpt_coefficient_mu 3.180
_exptl_absorpt_correction_T_max 0.8834
_exptl_absorpt_correction_T_min 0.3556
_exptl_absorpt_correction_type empirical
_exptl_absorpt_process_details SADABS
_exptl_crystal_colour deep-green
_exptl_crystal_density_diffrn 1.665
_exptl_crystal_density_method 'not measured'
_exptl_crystal_description plate
_exptl_crystal_F_000 1060
_exptl_crystal_size_max 0.41
_exptl_crystal_size_mid 0.25
_exptl_crystal_size_min 0.04
_refine_diff_density_max 0.846
_refine_diff_density_min -0.374
_refine_diff_density_rms 0.088
_refine_ls_extinction_method none
_refine_ls_goodness_of_fit_ref 0.949
_refine_ls_hydrogen_treatment constr
_refine_ls_matrix_type full
_refine_ls_number_parameters 244
_refine_ls_number_reflns 4759
_refine_ls_number_restraints 0
_refine_ls_restrained_S_all 0.949
_refine_ls_R_factor_all 0.0505
_refine_ls_R_factor_gt 0.0304
_refine_ls_shift/su_max 0.001
_refine_ls_shift/su_mean 0.000
_refine_ls_structure_factor_coef Fsqd
_refine_ls_weighting_details 'calc w=1/[\s^2^(Fo^2^)+(0.0353P)^2^+0.0000P] where P=(Fo^2^+2Fc^2^)/3'
_refine_ls_weighting_scheme calc
_refine_ls_wR_factor_gt 0.0615
_refine_ls_wR_factor_ref 0.0653
_reflns_number_gt 3596
_reflns_number_total 4759
_reflns_threshold_expression >2sigma(I)
_cod_data_source_file 26_49_1.cif
_cod_data_source_block cumk409
_cod_depositor_comments
;
The following automatic conversions were performed:

'_symmetry_cell_setting' value 'Monoclinic' changed to 'monoclinic'
according to
/home/andrius/struct/COD-crude-data/automatic-downloads/current/J-STAGE/lib/dictionaries/cif_core.dic
dictionary named 'cif_core.dic' version 2.4.2 from 2011-04-26.

Automatic conversion script
Id: cif_fix_values 6524 2018-11-02 12:15:13Z antanas 
;
_cod_original_sg_symbol_H-M P2(1)/n
_cod_database_code 1551766

loop_
_symmetry_equiv_pos_as_xyz
'x, y, z'
'-x+1/2, y+1/2, -z+1/2'
'-x, -y, -z'
'x-1/2, -y-1/2, z-1/2'

loop_
_atom_site_label
_atom_site_type_symbol
_atom_site_fract_x
_atom_site_fract_y
_atom_site_fract_z
_atom_site_U_iso_or_equiv
_atom_site_adp_type
_atom_site_occupancy
_atom_site_symmetry_multiplicity
_atom_site_calc_flag
_atom_site_refinement_flags
Cu Cu 0.511443(19) -0.03420(4) 0.600079(19) 0.01437(8) Uani 1 1 d .
Br Br 0.114613(17) 0.40225(3) 0.454385(18) 0.02241(8) Uani 1 1 d .
S1 S 0.65549(4) 0.22083(7) 0.58388(4) 0.01767(14) Uani 1 1 d .
S2 S 0.25296(5) -0.15825(8) 0.68779(5) 0.02548(16) Uani 1 1 d .
O1 O 0.44953(10) 0.10942(19) 0.49572(11) 0.0147(4) Uani 1 1 d .
O2 O 0.53986(11) -0.2268(2) 0.66726(11) 0.0187(4) Uani 1 1 d .
O3 O 0.62343(11) 0.1557(2) 0.65415(11) 0.0188(4) Uani 1 1 d .
O4 O 0.18623(15) -0.2130(3) 0.72146(15) 0.0445(6) Uani 1 1 d .
N N 0.46110(13) 0.0626(2) 0.67783(13) 0.0144(4) Uani 1 1 d .
C1 C 0.37467(16) 0.1748(3) 0.48494(16) 0.0142(5) Uani 1 1 d .
C2 C 0.30994(17) 0.1873(3) 0.39977(17) 0.0168(5) Uani 1 1 d .
H2A H 0.3189 0.1485 0.3474 0.020 Uiso 1 1 calc R
C3 C 0.23315(17) 0.2547(3) 0.38988(17) 0.0179(5) Uani 1 1 d .
H3A H 0.1899 0.2648 0.3312 0.021 Uiso 1 1 calc R
C4 C 0.22014(16) 0.3077(3) 0.46716(17) 0.0168(5) Uani 1 1 d .
C5 C 0.28227(16) 0.2950(3) 0.55226(16) 0.0150(5) Uani 1 1 d .
H5A H 0.2714 0.3290 0.6044 0.018 Uiso 1 1 calc R
C6 C 0.36059(16) 0.2329(3) 0.56241(16) 0.0143(5) Uani 1 1 d .
C7 C 0.43076(16) 0.2274(3) 0.65436(16) 0.0156(5) Uani 1 1 d .
H7A H 0.4781 0.2956 0.6539 0.019 Uiso 1 1 calc R
H7B H 0.4101 0.2694 0.7011 0.019 Uiso 1 1 calc R
C8 C 0.45370(16) -0.0013(3) 0.74840(16) 0.0161(5) Uani 1 1 d .
H8A H 0.4288 0.0611 0.7822 0.019 Uiso 1 1 calc R
C9 C 0.48022(16) -0.1601(3) 0.78044(16) 0.0158(5) Uani 1 1 d .
C10 C 0.46452(17) -0.2121(3) 0.85723(17) 0.0212(6) Uani 1 1 d .
H10A H 0.4378 -0.1413 0.8853 0.025 Uiso 1 1 calc R
C11 C 0.48640(18) -0.3618(3) 0.89350(18) 0.0243(6) Uani 1 1 d .
H11A H 0.4745 -0.3949 0.9452 0.029 Uiso 1 1 calc R
C12 C 0.52655(18) -0.4639(3) 0.85250(18) 0.0248(6) Uani 1 1 d .
H12A H 0.5425 -0.5676 0.8768 0.030 Uiso 1 1 calc R
C13 C 0.54345(17) -0.4168(3) 0.77769(17) 0.0203(6) Uani 1 1 d .
H13A H 0.5709 -0.4891 0.7513 0.024 Uiso 1 1 calc R
C14 C 0.52128(16) -0.2642(3) 0.73868(16) 0.0165(5) Uani 1 1 d .
C15 C 0.75640(18) 0.3057(4) 0.6458(2) 0.0319(7) Uani 1 1 d .
H15A H 0.7968 0.2206 0.6748 0.048 Uiso 1 1 calc R
H15B H 0.7519 0.3777 0.6927 0.048 Uiso 1 1 calc R
H15C H 0.7760 0.3654 0.6039 0.048 Uiso 1 1 calc R
C16 C 0.59961(18) 0.4021(3) 0.54300(18) 0.0231(6) Uani 1 1 d .
H16A H 0.5406 0.3781 0.5054 0.035 Uiso 1 1 calc R
H16B H 0.6260 0.4594 0.5062 0.035 Uiso 1 1 calc R
H16C H 0.6015 0.4685 0.5949 0.035 Uiso 1 1 calc R
C17 C 0.29223(19) -0.3316(3) 0.6520(2) 0.0299(7) Uani 1 1 d .
H17A H 0.3365 -0.3014 0.6290 0.045 Uiso 1 1 calc R
H17B H 0.2460 -0.3848 0.6034 0.045 Uiso 1 1 calc R
H17C H 0.3159 -0.4044 0.7038 0.045 Uiso 1 1 calc R
C18 C 0.1996(2) -0.0777(4) 0.5774(2) 0.0381(8) Uani 1 1 d .
H18A H 0.1734 0.0241 0.5827 0.057 Uiso 1 1 calc R
H18B H 0.1557 -0.1521 0.5412 0.057 Uiso 1 1 calc R
H18C H 0.2402 -0.0604 0.5473 0.057 Uiso 1 1 calc R

loop_
_atom_site_aniso_label
_atom_site_aniso_U_11
_atom_site_aniso_U_22
_atom_site_aniso_U_33
_atom_site_aniso_U_23
_atom_site_aniso_U_13
_atom_site_aniso_U_12
Cu 0.01803(17) 0.01377(15) 0.01309(15) 0.00174(12) 0.00782(13) 0.00198(13)
Br 0.01884(14) 0.02638(14) 0.02270(14) 0.00163(12) 0.00844(12) 0.00675(11)
S1 0.0203(4) 0.0152(3) 0.0198(3) 0.0028(3) 0.0101(3) 0.0010(3)
S2 0.0256(4) 0.0238(3) 0.0283(4) -0.0061(3) 0.0113(3) -0.0006(3)
O1 0.0165(9) 0.0149(8) 0.0135(8) 0.0018(7) 0.0067(7) 0.0051(7)
O2 0.0258(11) 0.0168(9) 0.0165(9) 0.0049(7) 0.0115(8) 0.0029(8)
O3 0.0206(10) 0.0195(9) 0.0176(9) 0.0017(7) 0.0087(8) -0.0030(8)
O4 0.0481(15) 0.0556(15) 0.0425(13) -0.0015(11) 0.0316(13) -0.0044(12)
N 0.0147(11) 0.0136(11) 0.0140(10) 0.0012(8) 0.0044(9) 0.0007(8)
C1 0.0188(14) 0.0096(11) 0.0164(12) -0.0002(9) 0.0089(11) -0.0011(10)
C2 0.0239(15) 0.0143(13) 0.0138(12) -0.0009(10) 0.0088(11) -0.0002(10)
C3 0.0210(14) 0.0161(13) 0.0149(12) 0.0008(10) 0.0047(11) -0.0005(10)
C4 0.0173(14) 0.0129(12) 0.0232(13) 0.0015(10) 0.0109(12) 0.0025(10)
C5 0.0208(14) 0.0107(12) 0.0162(12) 0.0002(10) 0.0099(11) 0.0004(10)
C6 0.0201(14) 0.0085(11) 0.0159(12) 0.0014(9) 0.0084(11) -0.0007(10)
C7 0.0199(14) 0.0130(12) 0.0156(12) -0.0014(10) 0.0084(11) 0.0012(10)
C8 0.0138(13) 0.0205(14) 0.0143(12) -0.0011(10) 0.0054(11) -0.0021(10)
C9 0.0128(13) 0.0187(12) 0.0141(12) 0.0007(10) 0.0029(11) -0.0045(10)
C10 0.0205(14) 0.0263(14) 0.0176(13) 0.0003(11) 0.0079(12) -0.0028(12)
C11 0.0258(16) 0.0312(15) 0.0171(13) 0.0091(12) 0.0094(12) -0.0036(12)
C12 0.0269(16) 0.0199(13) 0.0243(14) 0.0091(12) 0.0054(13) -0.0020(12)
C13 0.0223(14) 0.0162(12) 0.0209(13) 0.0009(11) 0.0063(12) -0.0009(11)
C14 0.0138(13) 0.0191(13) 0.0148(12) -0.0007(10) 0.0031(11) -0.0036(10)
C15 0.0186(16) 0.0381(18) 0.0370(17) 0.0122(14) 0.0078(14) -0.0036(13)
C16 0.0252(15) 0.0167(13) 0.0267(14) 0.0062(12) 0.0088(13) 0.0044(11)
C17 0.0314(17) 0.0233(15) 0.0317(16) -0.0043(12) 0.0076(14) 0.0049(13)
C18 0.0354(19) 0.0349(18) 0.0444(19) 0.0134(15) 0.0152(17) 0.0087(14)

loop_
_atom_type_symbol
_atom_type_description
_atom_type_scat_dispersion_real
_atom_type_scat_dispersion_imag
_atom_type_scat_source
C C 0.0033 0.0016 'International Tables Vol C Tables 4.2.6.8 and 6.1.1.4'
H H 0.0000 0.0000 'International Tables Vol C Tables 4.2.6.8 and 6.1.1.4'
N N 0.0061 0.0033 'International Tables Vol C Tables 4.2.6.8 and 6.1.1.4'
O O 0.0106 0.0060 'International Tables Vol C Tables 4.2.6.8 and 6.1.1.4'
S S 0.1246 0.1234 'International Tables Vol C Tables 4.2.6.8 and 6.1.1.4'
Cu Cu 0.3201 1.2651 'International Tables Vol C Tables 4.2.6.8 and 6.1.1.4'
Br Br -0.2901 2.4595 'International Tables Vol C Tables 4.2.6.8 and 6.1.1.4'

loop_
_geom_angle_atom_site_label_1
_geom_angle_atom_site_label_2
_geom_angle_atom_site_label_3
_geom_angle
_geom_angle_site_symmetry_1
_geom_angle_site_symmetry_3
O2 Cu N 94.99(8) . .
O2 Cu O1 93.80(7) . 3_656
N Cu O1 170.26(8) . 3_656
O2 Cu O1 157.42(7) . .
N Cu O1 92.66(7) . .
O1 Cu O1 77.63(7) 3_656 .
O2 Cu O3 111.36(7) . .
N Cu O3 88.46(7) . .
O1 Cu O3 92.23(6) 3_656 .
O1 Cu O3 90.04(7) . .
O3 S1 C15 106.16(12) . .
O3 S1 C16 106.67(12) . .
C15 S1 C16 97.73(14) . .
O4 S2 C18 106.55(15) . .
O4 S2 C17 106.48(15) . .
C18 S2 C17 96.75(15) . .
C1 O1 Cu 127.48(15) . 3_656
C1 O1 Cu 122.74(14) . .
Cu O1 Cu 102.37(7) 3_656 .
C14 O2 Cu 126.17(16) . .
S1 O3 Cu 115.88(9) . .
C8 N C7 118.3(2) . .
C8 N Cu 125.93(17) . .
C7 N Cu 115.79(15) . .
O1 C1 C2 122.1(2) . .
O1 C1 C6 119.1(2) . .
C2 C1 C6 118.8(2) . .
C3 C2 C1 121.4(2) . .
C3 C2 H2A 119.3 . .
C1 C2 H2A 119.3 . .
C2 C3 C4 118.8(2) . .
C2 C3 H3A 120.6 . .
C4 C3 H3A 120.6 . .
C5 C4 C3 121.2(2) . .
C5 C4 Br 119.52(18) . .
C3 C4 Br 119.23(19) . .
C4 C5 C6 120.3(2) . .
C4 C5 H5A 119.8 . .
C6 C5 H5A 119.8 . .
C5 C6 C1 119.4(2) . .
C5 C6 C7 120.9(2) . .
C1 C6 C7 119.7(2) . .
N C7 C6 110.59(19) . .
N C7 H7A 109.5 . .
C6 C7 H7A 109.5 . .
N C7 H7B 109.5 . .
C6 C7 H7B 109.5 . .
H7A C7 H7B 108.1 . .
N C8 C9 125.1(2) . .
N C8 H8A 117.5 . .
C9 C8 H8A 117.5 . .
C10 C9 C14 119.3(2) . .
C10 C9 C8 117.2(2) . .
C14 C9 C8 123.5(2) . .
C11 C10 C9 122.4(3) . .
C11 C10 H10A 118.8 . .
C9 C10 H10A 118.8 . .
C10 C11 C12 118.2(2) . .
C10 C11 H11A 120.9 . .
C12 C11 H11A 120.9 . .
C13 C12 C11 121.0(3) . .
C13 C12 H12A 119.5 . .
C11 C12 H12A 119.5 . .
C12 C13 C14 122.0(3) . .
C12 C13 H13A 119.0 . .
C14 C13 H13A 119.0 . .
O2 C14 C13 118.7(2) . .
O2 C14 C9 124.3(2) . .
C13 C14 C9 117.0(2) . .
S1 C15 H15A 109.5 . .
S1 C15 H15B 109.5 . .
H15A C15 H15B 109.5 . .
S1 C15 H15C 109.5 . .
H15A C15 H15C 109.5 . .
H15B C15 H15C 109.5 . .
S1 C16 H16A 109.5 . .
S1 C16 H16B 109.5 . .
H16A C16 H16B 109.5 . .
S1 C16 H16C 109.5 . .
H16A C16 H16C 109.5 . .
H16B C16 H16C 109.5 . .
S2 C17 H17A 109.5 . .
S2 C17 H17B 109.5 . .
H17A C17 H17B 109.5 . .
S2 C17 H17C 109.5 . .
H17A C17 H17C 109.5 . .
H17B C17 H17C 109.5 . .
S2 C18 H18A 109.5 . .
S2 C18 H18B 109.5 . .
H18A C18 H18B 109.5 . .
S2 C18 H18C 109.5 . .
H18A C18 H18C 109.5 . .
H18B C18 H18C 109.5 . .

loop_
_geom_bond_atom_site_label_1
_geom_bond_atom_site_label_2
_geom_bond_distance
_geom_bond_site_symmetry_2
Cu O2 1.8953(17) .
Cu N 1.914(2) .
Cu O1 1.9627(16) 3_656
Cu O1 1.9982(16) .
Cu O3 2.3871(18) .
Br C4 1.903(2) .
S1 O3 1.5046(17) .
S1 C15 1.780(3) .
S1 C16 1.784(3) .
S2 O4 1.490(2) .
S2 C18 1.774(3) .
S2 C17 1.777(3) .
O1 C1 1.338(3) .
O1 Cu 1.9627(16) 3_656
O2 C14 1.314(3) .
N C8 1.282(3) .
N C7 1.475(3) .
C1 C2 1.392(3) .
C1 C6 1.414(3) .
C2 C3 1.378(4) .
C2 H2A 0.9500 .
C3 C4 1.388(3) .
C3 H3A 0.9500 .
C4 C5 1.373(3) .
C5 C6 1.383(3) .
C5 H5A 0.9500 .
C6 C7 1.501(3) .
C7 H7A 0.9900 .
C7 H7B 0.9900 .
C8 C9 1.438(3) .
C8 H8A 0.9500 .
C9 C10 1.401(3) .
C9 C14 1.421(3) .
C10 C11 1.374(4) .
C10 H10A 0.9500 .
C11 C12 1.393(4) .
C11 H11A 0.9500 .
C12 C13 1.370(4) .
C12 H12A 0.9500 .
C13 C14 1.410(3) .
C13 H13A 0.9500 .
C15 H15A 0.9800 .
C15 H15B 0.9800 .
C15 H15C 0.9800 .
C16 H16A 0.9800 .
C16 H16B 0.9800 .
C16 H16C 0.9800 .
C17 H17A 0.9800 .
C17 H17B 0.9800 .
C17 H17C 0.9800 .
C18 H18A 0.9800 .
C18 H18B 0.9800 .
C18 H18C 0.9800 .
